data_7121464
loop_
_publ_author_name
'Gu, Bin'
'Sun, Chenlin'
'Fettinger, James C.'
'Casey, William H.'
'Dikhtiarenko, Alla'
'Gascon, Jorge'
'Koichumanova, Kamila'
'Babu, Karthick'
'Heeres, Erik'
'He, Songbo'

_publ_section_title
;
 Synthesis, characterization and properties of a glycol-coordinated
 \e-Keggin-type Al13 chloride
;
_journal_name_full 'Chemical Communications'
_journal_paper_doi 10.1039/C8CC01363B
_journal_year 2018
_chemical_formula_moiety 'C24 H72 Al13 O40, 7(Cl), H2O, [+ solvent]'
_chemical_formula_sum 'C24 H74 Al13 Cl7 O41'
_chemical_formula_weight 1617.72
_space_group_crystal_system cubic
_space_group_IT_number 227
_space_group_name_Hall '-F 4vw 2vw 3'
_space_group_name_H-M_alt 'F d -3 m'
_symmetry_space_group_name_Hall '-F 4vw 2vw 3'
_symmetry_space_group_name_H-M 'F d -3 m :2'
_atom_sites_solution_hydrogens mixed
_audit_creation_method SHELXL-2014/7
_audit_update_record
;
2017-12-22 deposited with the CCDC.
2018-03-29 downloaded from the CCDC.
;
_cell_angle_alpha 90
_cell_angle_beta 90
_cell_angle_gamma 90
_cell_formula_units_Z 8
_cell_length_a 24.6762(11)
_cell_length_b 24.6762(11)
_cell_length_c 24.6762(11)
_cell_measurement_reflns_used 9600
_cell_measurement_temperature 100(2)
_cell_measurement_theta_max 27.48
_cell_measurement_theta_min 2.33
_cell_volume 15025.7(12)
_computing_cell_refinement 'SAINT (8.37a) (Bruker, 2016)'
_computing_data_collection 'Apex3 (2017.3) (Bruker, 2017)'
_computing_data_reduction 'SAINT (8.37a) (Bruker, 2016)'
_computing_molecular_graphics 'Bruker SHELXTL'
_computing_publication_material 'Bruker SHELXTL'
_computing_structure_refinement 'SHELXL-2014/7 (Sheldrick, 2014)'
_computing_structure_solution 'SHELXT (Sheldrick, 2014)'
_diffrn_ambient_temperature 100(2)
_diffrn_measured_fraction_theta_full 0.999
_diffrn_measured_fraction_theta_max 0.999
_diffrn_measurement_device_type 'Bruker Photon100 CMOS'
_diffrn_measurement_method '\f and \w scans'
_diffrn_radiation_type MoK\a
_diffrn_radiation_wavelength 0.71073
_diffrn_reflns_av_R_equivalents 0.0269
_diffrn_reflns_av_unetI/netI 0.0059
_diffrn_reflns_Laue_measured_fraction_full 0.999
_diffrn_reflns_Laue_measured_fraction_max 0.999
_diffrn_reflns_limit_h_max 31
_diffrn_reflns_limit_h_min -32
_diffrn_reflns_limit_k_max 32
_diffrn_reflns_limit_k_min -32
_diffrn_reflns_limit_l_max 32
_diffrn_reflns_limit_l_min -32
_diffrn_reflns_number 27695
_diffrn_reflns_point_group_measured_fraction_full 0.999
_diffrn_reflns_point_group_measured_fraction_max 0.999
_diffrn_reflns_theta_full 25.242
_diffrn_reflns_theta_max 27.499
_diffrn_reflns_theta_min 2.334
_exptl_absorpt_coefficient_mu 0.499
_exptl_absorpt_correction_T_max 0.9496
_exptl_absorpt_correction_T_min 0.9148
_exptl_absorpt_correction_type multi-scan
_exptl_absorpt_process_details 'SADABS 2016/2 (Sheldrick, 2016)'
_exptl_crystal_colour Colorless
_exptl_crystal_density_diffrn 1.430
_exptl_crystal_description Cube
_exptl_crystal_F_000 6672
_exptl_crystal_size_max 0.159
_exptl_crystal_size_mid 0.148
_exptl_crystal_size_min 0.112
_refine_diff_density_max 0.518
_refine_diff_density_min -0.606
_refine_diff_density_rms 0.082
_refine_ls_extinction_coef 0.00028(9)
_refine_ls_extinction_expression Fc^*^=kFc[1+0.001xFc^2^\l^3^/sin(2\q)]^-1/4^
_refine_ls_extinction_method 'SHELXL-2014/7 (Sheldrick 2014'
_refine_ls_goodness_of_fit_ref 1.096
_refine_ls_hydrogen_treatment mixed
_refine_ls_matrix_type full
_refine_ls_number_parameters 76
_refine_ls_number_reflns 874
_refine_ls_number_restraints 39
_refine_ls_restrained_S_all 1.212
_refine_ls_R_factor_all 0.0594
_refine_ls_R_factor_gt 0.0569
_refine_ls_shift/su_max 0.001
_refine_ls_shift/su_mean 0.000
_refine_ls_structure_factor_coef Fsqd
_refine_ls_weighting_details 'w=1/[\s^2^(Fo^2^)+(0.1014P)^2^+100.6762P] where P=(Fo^2^+2Fc^2^)/3'
_refine_ls_weighting_scheme calc
_refine_ls_wR_factor_gt 0.1756
_refine_ls_wR_factor_ref 0.1786
_reflns_Friedel_coverage 0.000
_reflns_number_gt 822
_reflns_number_total 874
_reflns_threshold_expression 'I > 2\s(I)'
_cod_data_source_file c8cc01363b2.cif
_cod_data_source_block JF2690FMI_SQ
_cod_depositor_comments
;
The following automatic conversions were performed:

'_exptl_absorpt_correction_type' value 'Multi-scan' changed to
'multi-scan' according to
/home/data/users/saulius/crontab/automatic-downloads/rss-feeds/RSC/lib/dictionaries/cif_core.dic
dictionary named 'cif_core.dic' version 2.4.2 from 2011-04-26.

Automatic conversion script
Id: cif_fix_values 4973 2017-02-22 13:04:09Z antanas 
;
_cod_original_cell_volume 15026(2)
_cod_database_code 7121464
_shelx_shelxl_version_number 2014/7
_shelx_space_group_comment
; 
The symmetry employed for this shelxl refinement is uniquely defined 
by the following loop, which should always be used as a source of 
symmetry information in preference to the above space-group names. 
They are only intended as comments. 
;
_shelx_estimated_absorpt_t_min 0.925
_shelx_estimated_absorpt_t_max 0.946

loop_
_space_group_symop_operation_xyz
'x, y, z'
'-x+3/4, -y+1/4, z+1/2'
'-x+1/4, y+1/2, -z+3/4'
'x+1/2, -y+3/4, -z+1/4'
'z, x, y'
'z+1/2, -x+3/4, -y+1/4'
'-z+3/4, -x+1/4, y+1/2'
'-z+1/4, x+1/2, -y+3/4'
'y, z, x'
'-y+1/4, z+1/2, -x+3/4'
'y+1/2, -z+3/4, -x+1/4'
'-y+3/4, -z+1/4, x+1/2'
'y+3/4, x+1/4, -z+1/2'
'-y, -x, -z'
'y+1/4, -x+1/2, z+3/4'
'-y+1/2, x+3/4, z+1/4'
'x+3/4, z+1/4, -y+1/2'
'-x+1/2, z+3/4, y+1/4'
'-x, -z, -y'
'x+1/4, -z+1/2, y+3/4'
'z+3/4, y+1/4, -x+1/2'
'z+1/4, -y+1/2, x+3/4'
'-z+1/2, y+3/4, x+1/4'
'-z, -y, -x'
'x, y+1/2, z+1/2'
'-x+3/4, -y+3/4, z+1'
'-x+1/4, y+1, -z+5/4'
'x+1/2, -y+5/4, -z+3/4'
'z, x+1/2, y+1/2'
'z+1/2, -x+5/4, -y+3/4'
'-z+3/4, -x+3/4, y+1'
'-z+1/4, x+1, -y+5/4'
'y, z+1/2, x+1/2'
'-y+1/4, z+1, -x+5/4'
'y+1/2, -z+5/4, -x+3/4'
'-y+3/4, -z+3/4, x+1'
'y+3/4, x+3/4, -z+1'
'-y, -x+1/2, -z+1/2'
'y+1/4, -x+1, z+5/4'
'-y+1/2, x+5/4, z+3/4'
'x+3/4, z+3/4, -y+1'
'-x+1/2, z+5/4, y+3/4'
'-x, -z+1/2, -y+1/2'
'x+1/4, -z+1, y+5/4'
'z+3/4, y+3/4, -x+1'
'z+1/4, -y+1, x+5/4'
'-z+1/2, y+5/4, x+3/4'
'-z, -y+1/2, -x+1/2'
'x+1/2, y, z+1/2'
'-x+5/4, -y+1/4, z+1'
'-x+3/4, y+1/2, -z+5/4'
'x+1, -y+3/4, -z+3/4'
'z+1/2, x, y+1/2'
'z+1, -x+3/4, -y+3/4'
'-z+5/4, -x+1/4, y+1'
'-z+3/4, x+1/2, -y+5/4'
'y+1/2, z, x+1/2'
'-y+3/4, z+1/2, -x+5/4'
'y+1, -z+3/4, -x+3/4'
'-y+5/4, -z+1/4, x+1'
'y+5/4, x+1/4, -z+1'
'-y+1/2, -x, -z+1/2'
'y+3/4, -x+1/2, z+5/4'
'-y+1, x+3/4, z+3/4'
'x+5/4, z+1/4, -y+1'
'-x+1, z+3/4, y+3/4'
'-x+1/2, -z, -y+1/2'
'x+3/4, -z+1/2, y+5/4'
'z+5/4, y+1/4, -x+1'
'z+3/4, -y+1/2, x+5/4'
'-z+1, y+3/4, x+3/4'
'-z+1/2, -y, -x+1/2'
'x+1/2, y+1/2, z'
'-x+5/4, -y+3/4, z+1/2'
'-x+3/4, y+1, -z+3/4'
'x+1, -y+5/4, -z+1/4'
'z+1/2, x+1/2, y'
'z+1, -x+5/4, -y+1/4'
'-z+5/4, -x+3/4, y+1/2'
'-z+3/4, x+1, -y+3/4'
'y+1/2, z+1/2, x'
'-y+3/4, z+1, -x+3/4'
'y+1, -z+5/4, -x+1/4'
'-y+5/4, -z+3/4, x+1/2'
'y+5/4, x+3/4, -z+1/2'
'-y+1/2, -x+1/2, -z'
'y+3/4, -x+1, z+3/4'
'-y+1, x+5/4, z+1/4'
'x+5/4, z+3/4, -y+1/2'
'-x+1, z+5/4, y+1/4'
'-x+1/2, -z+1/2, -y'
'x+3/4, -z+1, y+3/4'
'z+5/4, y+3/4, -x+1/2'
'z+3/4, -y+1, x+3/4'
'-z+1, y+5/4, x+1/4'
'-z+1/2, -y+1/2, -x'
'-x, -y, -z'
'x-3/4, y-1/4, -z-1/2'
'x-1/4, -y-1/2, z-3/4'
'-x-1/2, y-3/4, z-1/4'
'-z, -x, -y'
'-z-1/2, x-3/4, y-1/4'
'z-3/4, x-1/4, -y-1/2'
'z-1/4, -x-1/2, y-3/4'
'-y, -z, -x'
'y-1/4, -z-1/2, x-3/4'
'-y-1/2, z-3/4, x-1/4'
'y-3/4, z-1/4, -x-1/2'
'-y-3/4, -x-1/4, z-1/2'
'y, x, z'
'-y-1/4, x-1/2, -z-3/4'
'y-1/2, -x-3/4, -z-1/4'
'-x-3/4, -z-1/4, y-1/2'
'x-1/2, -z-3/4, -y-1/4'
'x, z, y'
'-x-1/4, z-1/2, -y-3/4'
'-z-3/4, -y-1/4, x-1/2'
'-z-1/4, y-1/2, -x-3/4'
'z-1/2, -y-3/4, -x-1/4'
'z, y, x'
'-x, -y+1/2, -z+1/2'
'x-3/4, y+1/4, -z'
'x-1/4, -y, z-1/4'
'-x-1/2, y-1/4, z+1/4'
'-z, -x+1/2, -y+1/2'
'-z-1/2, x-1/4, y+1/4'
'z-3/4, x+1/4, -y'
'z-1/4, -x, y-1/4'
'-y, -z+1/2, -x+1/2'
'y-1/4, -z, x-1/4'
'-y-1/2, z-1/4, x+1/4'
'y-3/4, z+1/4, -x'
'-y-3/4, -x+1/4, z'
'y, x+1/2, z+1/2'
'-y-1/4, x, -z-1/4'
'y-1/2, -x-1/4, -z+1/4'
'-x-3/4, -z+1/4, y'
'x-1/2, -z-1/4, -y+1/4'
'x, z+1/2, y+1/2'
'-x-1/4, z, -y-1/4'
'-z-3/4, -y+1/4, x'
'-z-1/4, y, -x-1/4'
'z-1/2, -y-1/4, -x+1/4'
'z, y+1/2, x+1/2'
'-x+1/2, -y, -z+1/2'
'x-1/4, y-1/4, -z'
'x+1/4, -y-1/2, z-1/4'
'-x, y-3/4, z+1/4'
'-z+1/2, -x, -y+1/2'
'-z, x-3/4, y+1/4'
'z-1/4, x-1/4, -y'
'z+1/4, -x-1/2, y-1/4'
'-y+1/2, -z, -x+1/2'
'y+1/4, -z-1/2, x-1/4'
'-y, z-3/4, x+1/4'
'y-1/4, z-1/4, -x'
'-y-1/4, -x-1/4, z'
'y+1/2, x, z+1/2'
'-y+1/4, x-1/2, -z-1/4'
'y, -x-3/4, -z+1/4'
'-x-1/4, -z-1/4, y'
'x, -z-3/4, -y+1/4'
'x+1/2, z, y+1/2'
'-x+1/4, z-1/2, -y-1/4'
'-z-1/4, -y-1/4, x'
'-z+1/4, y-1/2, -x-1/4'
'z, -y-3/4, -x+1/4'
'z+1/2, y, x+1/2'
'-x+1/2, -y+1/2, -z'
'x-1/4, y+1/4, -z-1/2'
'x+1/4, -y, z-3/4'
'-x, y-1/4, z-1/4'
'-z+1/2, -x+1/2, -y'
'-z, x-1/4, y-1/4'
'z-1/4, x+1/4, -y-1/2'
'z+1/4, -x, y-3/4'
'-y+1/2, -z+1/2, -x'
'y+1/4, -z, x-3/4'
'-y, z-1/4, x-1/4'
'y-1/4, z+1/4, -x-1/2'
'-y-1/4, -x+1/4, z-1/2'
'y+1/2, x+1/2, z'
'-y+1/4, x, -z-3/4'
'y, -x-1/4, -z-1/4'
'-x-1/4, -z+1/4, y-1/2'
'x, -z-1/4, -y-1/4'
'x+1/2, z+1/2, y'
'-x+1/4, z, -y-3/4'
'-z-1/4, -y+1/4, x-1/2'
'-z+1/4, y, -x-3/4'
'z, -y-1/4, -x-1/4'
'z+1/2, y+1/2, x'

loop_
_atom_site_label
_atom_site_type_symbol
_atom_site_fract_x
_atom_site_fract_y
_atom_site_fract_z
_atom_site_U_iso_or_equiv
_atom_site_adp_type
_atom_site_occupancy
_atom_site_site_symmetry_order
_atom_site_calc_flag
_atom_site_refinement_flags_posn
_atom_site_refinement_flags_adp
_atom_site_refinement_flags_occupancy
_atom_site_disorder_assembly
_atom_site_disorder_group
Al1 Al 0.8750 0.3750 0.3750 0.0188(7) Uani 1 24 d S T P . .
Al2 Al 0.75043(4) 0.33423(3) 0.33423(3) 0.0307(4) Uani 1 2 d S T P . .
Cl1 Cl 0.7500 0.2500 0.5000 0.0399(6) Uani 1 12 d S T P . .
Cl2 Cl 0.58182(7) 0.3750 0.3750 0.0518(6) Uani 0.8333 4 d S T P A 1
O5 O 0.5950(11) 0.3429(3) 0.4071(3) 0.027(6) Uiso 0.0833 2 d DS . P B 2
H5A H 0.587(2) 0.3122(10) 0.3946(16) 0.041 Uiso 0.0417 1 d D U P C 2
H5B H 0.5855 0.3660 0.3840 0.041 Uiso 0.0833 2 d DS U P D 2
O1 O 0.83230(9) 0.33230(9) 0.33230(9) 0.0251(9) Uani 1 6 d S T P . .
O2 O 0.74296(10) 0.34228(7) 0.40772(7) 0.0311(6) Uani 1 2 d S T P . .
H2 H 0.7375 0.3185 0.4315 0.11(3) Uiso 1 2 calc R . P . .
O3 O 0.76032(7) 0.33797(12) 0.26032(7) 0.0389(7) Uani 1 2 d S T P . .
O4 O 0.67410(12) 0.31927(10) 0.31927(10) 0.0511(8) Uani 1 2 d DS T P . .
H4 H 0.6538(19) 0.3382(11) 0.3382(11) 0.053(16) Uiso 1 2 d DS . P . .
C3 C 0.7217(5) 0.3174(8) 0.2217(5) 0.099(5) Uani 0.5 2 d DS TU P . 1
H3A H 0.7314 0.2806 0.2088 0.119 Uiso 0.25 1 calc R U P . 1
H3B H 0.7173 0.3420 0.1902 0.119 Uiso 0.25 1 calc R U P . 1
C4 C 0.6698(4) 0.3168(8) 0.2590(4) 0.067(4) Uani 0.25 1 d D U P . 1
H4A H 0.6469 0.3477 0.2476 0.081 Uiso 0.25 1 calc R U P . 1
H4B H 0.6494 0.2834 0.2501 0.081 Uiso 0.25 1 calc R U P . 1
C3A C 0.7204(3) 0.3487(7) 0.2204(3) 0.089(4) Uani 0.5 2 d DS TU P . 2
H3C H 0.7201 0.3218 0.1906 0.107 Uiso 0.25 1 calc R U P . 2
H3D H 0.7223 0.3860 0.2056 0.107 Uiso 0.25 1 calc R U P . 2
C4A C 0.6729(6) 0.3405(10) 0.2621(5) 0.086(5) Uani 0.25 1 d D U P . 2
H4C H 0.6554 0.3765 0.2649 0.103 Uiso 0.25 1 calc R U P . 2
H4D H 0.6464 0.3171 0.2430 0.103 Uiso 0.25 1 calc R U P . 2

loop_
_atom_site_aniso_label
_atom_site_aniso_U_11
_atom_site_aniso_U_22
_atom_site_aniso_U_33
_atom_site_aniso_U_23
_atom_site_aniso_U_13
_atom_site_aniso_U_12
Al1 0.0188(7) 0.0188(7) 0.0188(7) 0.000 0.000 0.000
Al2 0.0228(6) 0.0346(5) 0.0346(5) -0.0005(4) -0.0033(3) -0.0033(3)
Cl1 0.0399(6) 0.0399(6) 0.0399(6) 0.0115(5) 0.0115(5) -0.0115(5)
Cl2 0.0334(9) 0.0610(9) 0.0610(9) 0.0354(9) 0.000 0.000
O1 0.0251(9) 0.0251(9) 0.0251(9) -0.0028(8) -0.0028(8) -0.0028(8)
O2 0.0265(12) 0.0335(8) 0.0335(8) 0.0068(10) -0.0003(6) 0.0003(6)
O3 0.0322(9) 0.0525(17) 0.0322(9) -0.0036(7) -0.0122(10) -0.0036(7)
O4 0.0268(14) 0.0633(13) 0.0633(13) -0.0069(16) -0.0073(9) -0.0073(9)
C3 0.093(6) 0.112(9) 0.093(6) -0.011(5) -0.023(7) -0.011(5)
C4 0.057(6) 0.079(8) 0.065(6) -0.011(6) -0.021(5) -0.027(6)
C3A 0.086(5) 0.097(8) 0.086(5) -0.007(4) -0.057(6) -0.007(4)
C4A 0.081(7) 0.098(9) 0.079(7) -0.006(7) -0.016(6) 0.000(7)

loop_
_atom_type_symbol
_atom_type_description
_atom_type_scat_dispersion_real
_atom_type_scat_dispersion_imag
_atom_type_scat_source
C C 0.0033 0.0016 'International Tables Vol C Tables 4.2.6.8 and 6.1.1.4'
H H 0.0000 0.0000 'International Tables Vol C Tables 4.2.6.8 and 6.1.1.4'
O O 0.0106 0.0060 'International Tables Vol C Tables 4.2.6.8 and 6.1.1.4'
Al Al 0.0645 0.0514 'International Tables Vol C Tables 4.2.6.8 and 6.1.1.4'
Cl Cl 0.1484 0.1585 'International Tables Vol C Tables 4.2.6.8 and 6.1.1.4'

loop_
_geom_angle_atom_site_label_1
_geom_angle_atom_site_label_2
_geom_angle_atom_site_label_3
_geom_angle
_geom_angle_site_symmetry_1
_geom_angle_site_symmetry_3
O1 Al1 O1 109.5 . 26_654
O1 Al1 O1 109.471(1) . 52_455
O1 Al1 O1 109.5 26_654 52_455
O1 Al1 O1 109.5 . 75_645
O1 Al1 O1 109.471(1) 26_654 75_645
O1 Al1 O1 109.5 52_455 75_645
O2 Al2 O2 77.04(13) . 52_455
O2 Al2 O3 94.07(11) . 77_545
O2 Al2 O3 170.74(12) 52_455 77_545
O2 Al2 O3 170.74(12) . .
O2 Al2 O3 94.07(11) 52_455 .
O3 Al2 O3 94.67(19) 77_545 .
O2 Al2 O4 96.34(12) . .
O2 Al2 O4 96.34(12) 52_455 .
O3 Al2 O4 87.14(10) 77_545 .
O3 Al2 O4 87.14(10) . .
O2 Al2 O1 97.26(11) . .
O2 Al2 O1 97.26(11) 52_455 .
O3 Al2 O1 81.11(9) 77_545 .
O3 Al2 O1 81.11(9) . .
O4 Al2 O1 162.59(16) . .
O2 Al2 Al2 39.11(6) . 52_455
O2 Al2 Al2 39.11(6) 52_455 52_455
O3 Al2 Al2 131.65(9) 77_545 52_455
O3 Al2 Al2 131.66(9) . 52_455
O4 Al2 Al2 105.49(11) . 52_455
O1 Al2 Al2 91.91(10) . 52_455
O2 Al2 Al2 140.39(8) . 57_554
O2 Al2 Al2 98.49(8) 52_455 57_554
O3 Al2 Al2 86.66(8) 77_545 57_554
O3 Al2 Al2 37.47(7) . 57_554
O4 Al2 Al2 123.22(9) . 57_554
O1 Al2 Al2 43.66(7) . 57_554
Al2 Al2 Al2 120.0 52_455 57_554
O2 Al2 Al2 98.49(8) . 77_545
O2 Al2 Al2 140.39(8) 52_455 77_545
O3 Al2 Al2 37.47(7) 77_545 77_545
O3 Al2 Al2 86.66(8) . 77_545
O4 Al2 Al2 123.22(9) . 77_545
O1 Al2 Al2 43.66(7) . 77_545
Al2 Al2 Al2 120.0 52_455 77_545
Al2 Al2 Al2 60.0 57_554 77_545
H5A O5 H5B 107(4) . .
Al1 O1 Al2 123.35(10) . .
Al1 O1 Al2 123.35(10) . 57_554
Al2 O1 Al2 92.67(13) . 57_554
Al1 O1 Al2 123.35(10) . 77_545
Al2 O1 Al2 92.67(13) . 77_545
Al2 O1 Al2 92.68(13) 57_554 77_545
Al2 O2 Al2 101.78(13) 52_455 .
Al2 O2 H2 129.1 52_455 .
Al2 O2 H2 129.1 . .
C3A O3 Al2 127.23(9) . .
C3 O3 Al2 123.4(3) . .
C3A O3 Al2 127.23(10) . 57_554
C3 O3 Al2 123.4(3) . 57_554
Al2 O3 Al2 105.06(14) . 57_554
C4 O4 C4 85.0(14) 115 .
C4A O4 C4A 130.7(19) 115 .
C4 O4 Al2 105.3(4) 115 .
C4 O4 Al2 105.3(4) . .
C4A O4 Al2 97.5(6) 115 .
C4A O4 Al2 97.5(6) . .
C4 O4 H4 123(2) 115 .
C4 O4 H4 123(2) . .
C4A O4 H4 108.7(13) 115 .
C4A O4 H4 108.7(13) . .
Al2 O4 H4 112(4) . .
O3 C3 C4 98.9(7) . .
O3 C3 H3A 112.0 . .
C4 C3 H3A 112.0 . .
O3 C3 H3B 112.0 . .
C4 C3 H3B 112.0 . .
H3A C3 H3B 109.7 . .
O4 C4 C3 121.6(9) . .
O4 C4 C4 47.5(7) . 115
C3 C4 C4 114.8(10) . 115
O4 C4 H4A 106.9 . .
C3 C4 H4A 106.9 . .
C4 C4 H4A 138.1 115 .
O4 C4 H4B 106.9 . .
C3 C4 H4B 106.9 . .
C4 C4 H4B 64.4 115 .
H4A C4 H4B 106.7 . .
O3 C3A C4A 92.2(7) . .
O3 C3A H3C 113.2 . .
C4A C3A H3C 113.2 . .
O3 C3A H3D 113.2 . .
C4A C3A H3D 113.2 . .
H3C C3A H3D 110.6 . .
O4 C4A C3A 130.0(11) . .
O4 C4A H4C 104.8 . .
C3A C4A H4C 104.8 . .
O4 C4A H4D 104.8 . .
C3A C4A H4D 104.8 . .
H4C C4A H4D 105.8 . .

loop_
_geom_bond_atom_site_label_1
_geom_bond_atom_site_label_2
_geom_bond_distance
_geom_bond_site_symmetry_2
Al1 O1 1.825(4) .
Al1 O1 1.825(4) 26_654
Al1 O1 1.825(4) 52_455
Al1 O1 1.825(4) 75_645
Al2 O2 1.8335(18) .
Al2 O2 1.8335(18) 52_455
Al2 O3 1.8424(17) 77_545
Al2 O3 1.8425(17) .
Al2 O4 1.955(3) .
Al2 O1 2.021(2) .
Al2 Al2 2.845(2) 52_455
Al2 Al2 2.9246(18) 57_554
Al2 Al2 2.9246(18) 77_545
O5 H5A 0.840(5) .
O5 H5B 0.840(5) .
O1 Al2 2.021(2) 57_554
O1 Al2 2.021(2) 77_545
O2 Al2 1.8334(18) 52_455
O2 H2 0.8400 .
O3 C3A 1.419(13) .
O3 C3 1.442(17) .
O3 Al2 1.8425(17) 57_554
O4 C4 1.493(9) 115
O4 C4 1.493(9) .
O4 C4A 1.506(9) 115
O4 C4A 1.506(9) .
O4 H4 0.83(2) .
C3 C4 1.577(9) .
C3 H3A 0.9900 .
C3 H3B 0.9900 .
C4 C4 2.02(3) 115
C4 H4A 0.9900 .
C4 H4B 0.9900 .
C3A C4A 1.573(9) .
C3A H3C 0.9900 .
C3A H3D 0.9900 .
C4A H4C 0.9900 .
C4A H4D 0.9900 .

loop_
_geom_hbond_atom_site_label_D
_geom_hbond_atom_site_label_H
_geom_hbond_atom_site_label_A
_geom_hbond_distance_DH
_geom_hbond_distance_HA
_geom_hbond_distance_DA
_geom_hbond_angle_DHA
_geom_hbond_site_symmetry_A
O2 H2 Cl1 0.84 2.41 3.225(3) 163.5 .
O5 H5A O4 0.840(5) 2.84(4) 2.97(2) 91(3) .
O5 H5B O5 0.840(5) 1.454(6) 2.242(18) 155(3) 52_455
O2 H2 Cl1 0.84 2.41 3.225(3) 163.5 .
O4 H4 Cl2 0.83(2) 2.19(3) 2.995(4) 163(5) .
O4 H4 O5 0.83(2) 2.24(3) 2.97(2) 148.1(18) .
O4 H4 O5 0.83(2) 2.24(3) 2.97(2) 148.1(17) 52_455
C3 H3B Cl2 0.99 2.80 3.392(18) 119.0 174_655
C4A H4C O5 0.99 2.55 3.22(2) 125.0 52_455

loop_
_geom_torsion_atom_site_label_1
_geom_torsion_atom_site_label_2
_geom_torsion_atom_site_label_3
_geom_torsion_atom_site_label_4
_geom_torsion
_geom_torsion_site_symmetry_1
_geom_torsion_site_symmetry_4
O1 Al1 O1 Al2 -120.00(14) 26_654 .
O1 Al1 O1 Al2 0.000(0) 52_455 .
O1 Al1 O1 Al2 120.00(14) 75_645 .
O1 Al1 O1 Al2 0.000(0) 26_654 57_554
O1 Al1 O1 Al2 120.00(14) 52_455 57_554
O1 Al1 O1 Al2 -120.00(14) 75_645 57_554
O1 Al1 O1 Al2 120.00(14) 26_654 77_545
O1 Al1 O1 Al2 -120.00(14) 52_455 77_545
O1 Al1 O1 Al2 0.000(1) 75_645 77_545
O2 Al2 O2 Al2 -11.74(16) 52_455 52_455
O3 Al2 O2 Al2 165.61(11) 77_545 52_455
O4 Al2 O2 Al2 -106.82(12) . 52_455
O1 Al2 O2 Al2 84.07(12) . 52_455
Al2 Al2 O2 Al2 75.93(15) 57_554 52_455
Al2 Al2 O2 Al2 128.16(9) 77_545 52_455
O2 Al2 O3 C3A -73.8(9) 52_455 .
O3 Al2 O3 C3A 109.3(9) 77_545 .
O4 Al2 O3 C3A 22.4(9) . .
O1 Al2 O3 C3A -170.5(9) . .
Al2 Al2 O3 C3A -85.9(9) 52_455 .
Al2 Al2 O3 C3A -172.4(10) 57_554 .
Al2 Al2 O3 C3A 145.9(9) 77_545 .
O2 Al2 O3 C3 -112.2(10) 52_455 .
O3 Al2 O3 C3 70.9(10) 77_545 .
O4 Al2 O3 C3 -16.0(10) . .
O1 Al2 O3 C3 151.1(10) . .
Al2 Al2 O3 C3 -124.3(9) 52_455 .
Al2 Al2 O3 C3 149.2(10) 57_554 .
Al2 Al2 O3 C3 107.5(10) 77_545 .
O2 Al2 O3 Al2 98.64(14) 52_455 57_554
O3 Al2 O3 Al2 -78.30(16) 77_545 57_554
O4 Al2 O3 Al2 -165.20(15) . 57_554
O1 Al2 O3 Al2 1.92(13) . 57_554
Al2 Al2 O3 Al2 86.53(15) 52_455 57_554
Al2 Al2 O3 Al2 -41.67(12) 77_545 57_554
Al2 O3 C3 C4 20.9(16) . .
Al2 O3 C3 C4 164.6(8) 57_554 .
C4 O4 C4 C3 -96.0(15) 115 .
Al2 O4 C4 C3 8.6(17) . .
Al2 O4 C4 C4 104.6(5) . 115
O3 C3 C4 O4 -18(2) . .
O3 C3 C4 C4 -71.6(11) . 115
Al2 O3 C3A C4A -12.5(16) . .
Al2 O3 C3A C4A 176.7(9) 57_554 .
C4A O4 C4A C3A -84(3) 115 .
Al2 O4 C4A C3A 22(2) . .
O3 C3A C4A O4 -9(2) . .
